data_4302184
loop_
_publ_author_name
'Xiaoyun Fan'
'Shilie Pan'
'Xueling Hou'
'Gang Liu'
'Jide Wang'

_publ_section_title
;
Semiorganic Nonlinear Optical Material: Preparation and Properties of
(NH4).Sr[l-(+)-C4H2O6.B(OH)2].4H2O
;
_journal_name_full 'Inorganic Chemistry'
_journal_page_first 4806
_journal_page_last 4810
_journal_paper_doi 10.1021/ic802448z
_journal_volume 48
_journal_year 2009
_chemical_formula_sum 'C4 H16 B N O12 Sr'
_chemical_formula_weight 368.61
_chemical_name_systematic
; 
 ? 
;
_space_group_IT_number 1
_symmetry_cell_setting triclinic
_symmetry_space_group_name_Hall 'P 1'
_symmetry_space_group_name_H-M 'P 1'
_atom_sites_solution_hydrogens geom
_atom_sites_solution_primary direct
_atom_sites_solution_secondary difmap
_audit_creation_method SHELXL-97
_cell_angle_alpha 85.351(5)
_cell_angle_beta 77.678(5)
_cell_angle_gamma 73.276(4)
_cell_formula_units_Z 1
_cell_length_a 6.4633(10)
_cell_length_b 7.0452(13)
_cell_length_c 7.0745(12)
_cell_measurement_temperature 293(2)
_cell_volume 301.34(9)
_computing_structure_refinement 'SHELXL-97 (Sheldrick, 1997)'
_computing_structure_solution 'SHELXS-97 (Sheldrick, 1990)'
_diffrn_ambient_temperature 293(2)
_diffrn_measured_fraction_theta_full 0.998
_diffrn_measured_fraction_theta_max 0.998
_diffrn_radiation_monochromator graphite
_diffrn_radiation_source 'fine-focus sealed tube'
_diffrn_radiation_type MoK\a
_diffrn_radiation_wavelength 0.71073
_diffrn_reflns_av_R_equivalents 0.0484
_diffrn_reflns_av_sigmaI/netI 0.1011
_diffrn_reflns_limit_h_max 7
_diffrn_reflns_limit_h_min -7
_diffrn_reflns_limit_k_max 8
_diffrn_reflns_limit_k_min -8
_diffrn_reflns_limit_l_max 8
_diffrn_reflns_limit_l_min -8
_diffrn_reflns_number 2502
_diffrn_reflns_theta_full 25.49
_diffrn_reflns_theta_max 25.49
_diffrn_reflns_theta_min 3.02
_exptl_absorpt_coefficient_mu 4.537
_exptl_absorpt_correction_T_max 0.5493
_exptl_absorpt_correction_T_min 0.4352
_exptl_absorpt_correction_type empirical
_exptl_crystal_colour colorless
_exptl_crystal_density_diffrn 2.031
_exptl_crystal_density_meas ?
_exptl_crystal_density_method 'not measured'
_exptl_crystal_description chip
_exptl_crystal_F_000 186
_exptl_crystal_size_max 0.22
_exptl_crystal_size_mid 0.18
_exptl_crystal_size_min 0.15
_refine_diff_density_max 1.106
_refine_diff_density_min -0.894
_refine_diff_density_rms 0.127
_refine_ls_abs_structure_details 'Flack H D (1983), Acta Cryst. A39, 876-881'
_refine_ls_abs_structure_Flack -0.004(9)
_refine_ls_extinction_coef 0.072(13)
_refine_ls_extinction_expression Fc^*^=kFc[1+0.001xFc^2^\l^3^/sin(2\q)]^-1/4^
_refine_ls_extinction_method SHELXL
_refine_ls_goodness_of_fit_ref 1.024
_refine_ls_hydrogen_treatment mixed
_refine_ls_matrix_type full
_refine_ls_number_parameters 193
_refine_ls_number_reflns 1888
_refine_ls_number_restraints 3
_refine_ls_restrained_S_all 1.023
_refine_ls_R_factor_all 0.0395
_refine_ls_R_factor_gt 0.0391
_refine_ls_shift/su_max 0.198
_refine_ls_shift/su_mean 0.018
_refine_ls_structure_factor_coef Fsqd
_refine_ls_weighting_details 'calc w=1/[\s^2^(Fo^2^)+(0.0000P)^2^+0.0000P] where P=(Fo^2^+2Fc^2^)/3'
_refine_ls_weighting_scheme calc
_refine_ls_wR_factor_gt 0.0937
_refine_ls_wR_factor_ref 0.0938
_reflns_number_gt 1870
_reflns_number_total 1888
_reflns_threshold_expression >2sigma(I)
_cod_data_source_file ic802448z_si_001.cif
_cod_data_source_block g0379
_cod_depositor_comments
;
The following automatic conversions were performed:
'_symmetry_cell_setting' value 'Triclinic' changed to 'triclinic'
according to '/home/saulius/struct/CIF-dictionaries/cif_core.dic'
dictionary named 'cif_core.dic' version 2.4.1 from 2010-06-29.

Automatic conversion script
Id: cif_fix_enum 1527 2010-12-29 10:47:43Z saulius 

The following automatic conversions were performed:

'_exptl_crystal_density_meas' value 'none' was changed to '?' - the
value is perceived as not measured.

Automatic conversion script
Id: cif_fix_values 3008 2015-01-20 13:52:24Z robertas 
;
_cod_database_code 4302184

loop_
_symmetry_equiv_pos_as_xyz
'x, y, z'

loop_
_atom_site_label
_atom_site_type_symbol
_atom_site_fract_x
_atom_site_fract_y
_atom_site_fract_z
_atom_site_U_iso_or_equiv
_atom_site_adp_type
_atom_site_occupancy
_atom_site_symmetry_multiplicity
_atom_site_calc_flag
_atom_site_refinement_flags
_atom_site_disorder_assembly
_atom_site_disorder_group
Sr Sr 0.8655 0.2233 0.4886 0.0142(2) Uani 1 1 d . . .
O1 O 0.7047(12) 0.2616(12) 0.8841(12) 0.0394(18) Uani 1 1 d . . .
O2 O 1.1008(8) 0.0577(7) 0.1680(8) 0.0231(11) Uani 1 1 d . . .
O3 O 0.7318(7) 0.4875(7) 0.2212(8) 0.0233(11) Uani 1 1 d . . .
O4 O 0.5132(7) 0.7905(7) 0.1841(7) 0.0208(11) Uani 1 1 d . . .
O5 O 0.4430(7) 0.4085(7) 0.5420(7) 0.0131(10) Uani 1 1 d . . .
O6 O 0.2029(7) 0.3835(6) 0.3438(7) 0.0136(10) Uani 1 1 d . . .
O7 O -0.0609(7) 0.8510(7) 0.5795(7) 0.0199(10) Uani 1 1 d . . .
O8 O -0.1531(7) 0.5663(7) 0.6182(8) 0.0250(11) Uani 1 1 d . . .
O9 O 0.5582(7) 0.1254(7) 0.3500(8) 0.0233(12) Uani 1 1 d . . .
O10 O 0.2374(7) 0.1577(8) 0.6106(8) 0.0200(11) Uani 1 1 d . . .
N1 N 0.4426(10) 0.7986(12) 0.8021(9) 0.0339(18) Uani 1 1 d . . .
O12 O 0.9170(9) 0.8321(9) 0.9776(8) 0.0319(13) Uani 1 1 d . . .
O11 O 0.1900(11) 0.4134(11) 0.9383(10) 0.0505(17) Uani 1 1 d . . .
C1 C 0.5596(10) 0.6194(10) 0.2695(10) 0.0151(13) Uani 1 1 d . . .
C2 C 0.3843(10) 0.5903(9) 0.4415(10) 0.0138(13) Uani 1 1 d . . .
H2 H 0.3502 0.6988 0.5315 0.017 Uiso 1 1 calc R . .
C3 C 0.1702(10) 0.5861(9) 0.3799(10) 0.0119(13) Uani 1 1 d . . .
H1 H 0.1574 0.6632 0.2592 0.014 Uiso 1 1 calc R . .
C4 C -0.0314(10) 0.6743(10) 0.5356(10) 0.0154(14) Uani 1 1 d . . .
B B 0.3635(14) 0.2585(11) 0.4609(13) 0.0138(17) Uani 1 1 d . . .
H5 H 0.571(19) 0.742(17) 0.748(17) 0.06(3) Uiso 1 1 d . . .
H3 H 0.258(16) 0.093(17) 0.514(16) 0.04(3) Uiso 1 1 d . . .
H7 H 0.693(15) 0.204(14) 0.942(14) 0.01(3) Uiso 1 1 d . . .
H9 H 0.559(18) -0.01(2) 0.370(17) 0.07(4) Uiso 1 1 d . . .
H10 H 0.770(16) 0.840(16) 1.000(15) 0.04(3) Uiso 1 1 d . . .

loop_
_atom_site_aniso_label
_atom_site_aniso_U_11
_atom_site_aniso_U_22
_atom_site_aniso_U_33
_atom_site_aniso_U_23
_atom_site_aniso_U_13
_atom_site_aniso_U_12
Sr 0.0110(3) 0.0095(3) 0.0230(4) 0.00110(19) -0.00564(19) -0.00298(17)
O1 0.047(4) 0.037(4) 0.035(4) 0.012(4) -0.010(3) -0.014(3)
O2 0.023(2) 0.015(3) 0.028(3) -0.001(2) -0.003(2) -0.003(2)
O3 0.015(2) 0.018(3) 0.030(3) 0.004(2) 0.001(2) 0.002(2)
O4 0.020(2) 0.014(2) 0.026(3) 0.009(2) -0.006(2) -0.0039(18)
O5 0.014(2) 0.011(2) 0.016(3) 0.001(2) -0.0059(19) -0.0044(18)
O6 0.012(2) 0.009(2) 0.023(3) -0.001(2) -0.011(2) -0.0021(17)
O7 0.019(2) 0.009(2) 0.028(3) -0.005(2) -0.001(2) 0.0003(18)
O8 0.018(2) 0.015(3) 0.039(3) -0.009(2) 0.004(2) -0.005(2)
O9 0.016(2) 0.011(3) 0.041(3) -0.007(2) -0.004(2) -0.001(2)
O10 0.016(2) 0.019(3) 0.028(3) 0.009(2) -0.013(2) -0.006(2)
N1 0.014(3) 0.060(5) 0.015(3) -0.014(3) -0.005(3) 0.014(3)
O12 0.031(3) 0.043(3) 0.028(3) 0.002(3) -0.005(2) -0.021(3)
O11 0.056(4) 0.054(4) 0.037(4) 0.000(3) -0.003(3) -0.013(3)
C1 0.015(3) 0.013(3) 0.020(4) 0.000(3) -0.010(3) -0.003(3)
C2 0.012(3) 0.009(3) 0.021(4) -0.001(3) -0.004(3) -0.003(2)
C3 0.015(3) 0.007(3) 0.013(3) 0.002(3) -0.002(3) -0.002(2)
C4 0.013(3) 0.010(3) 0.023(4) 0.000(3) -0.007(3) -0.001(2)
B 0.014(3) 0.006(5) 0.022(5) 0.008(4) -0.009(3) -0.004(4)

loop_
_atom_type_symbol
_atom_type_description
_atom_type_scat_dispersion_real
_atom_type_scat_dispersion_imag
_atom_type_scat_source
H H 0.0000 0.0000 'International Tables Vol C Tables 4.2.6.8 and 6.1.1.4'
B B 0.0013 0.0007 'International Tables Vol C Tables 4.2.6.8 and 6.1.1.4'
C C 0.0033 0.0016 'International Tables Vol C Tables 4.2.6.8 and 6.1.1.4'
N N 0.0061 0.0033 'International Tables Vol C Tables 4.2.6.8 and 6.1.1.4'
O O 0.0106 0.0060 'International Tables Vol C Tables 4.2.6.8 and 6.1.1.4'
Sr Sr -1.5307 3.2498 'International Tables Vol C Tables 4.2.6.8 and 6.1.1.4'

loop_
_geom_angle_atom_site_label_1
_geom_angle_atom_site_label_2
_geom_angle_atom_site_label_3
_geom_angle
_geom_angle_site_symmetry_1
_geom_angle_site_symmetry_3
_geom_angle_publ_flag
O7 Sr O2 77.80(16) 1_645 . ?
O7 Sr O8 142.83(17) 1_645 1_655 ?
O2 Sr O8 127.72(16) . 1_655 ?
O7 Sr O5 112.45(14) 1_645 . ?
O2 Sr O5 124.61(15) . . ?
O8 Sr O5 77.30(14) 1_655 . ?
O7 Sr O10 79.45(15) 1_645 1_655 ?
O2 Sr O10 87.08(17) . 1_655 ?
O8 Sr O10 76.07(16) 1_655 1_655 ?
O5 Sr O10 147.26(16) . 1_655 ?
O7 Sr O3 142.52(15) 1_645 . ?
O2 Sr O3 76.95(15) . . ?
O8 Sr O3 74.48(17) 1_655 . ?
O5 Sr O3 62.77(14) . . ?
O10 Sr O3 126.08(15) 1_655 . ?
O7 Sr O9 77.94(15) 1_645 . ?
O2 Sr O9 79.73(15) . . ?
O8 Sr O9 127.96(14) 1_655 . ?
O5 Sr O9 52.75(14) . . ?
O10 Sr O9 155.76(16) 1_655 . ?
O3 Sr O9 70.65(16) . . ?
O7 Sr O6 120.96(13) 1_645 1_655 ?
O2 Sr O6 68.46(14) . 1_655 ?
O8 Sr O6 61.91(14) 1_655 1_655 ?
O5 Sr O6 126.55(13) . 1_655 ?
O10 Sr O6 52.71(14) 1_655 1_655 ?
O3 Sr O6 73.62(13) . 1_655 ?
O9 Sr O6 136.40(15) . 1_655 ?
O7 Sr O1 82.1(2) 1_645 . ?
O2 Sr O1 157.8(2) . . ?
O8 Sr O1 66.4(2) 1_655 . ?
O5 Sr O1 72.14(18) . . ?
O10 Sr O1 79.95(19) 1_655 . ?
O3 Sr O1 125.22(19) . . ?
O9 Sr O1 105.35(19) . . ?
O6 Sr O1 115.45(18) 1_655 . ?
O7 Sr B 97.95(15) 1_645 1_655 ?
O2 Sr B 73.3(2) . 1_655 ?
O8 Sr B 70.30(19) 1_655 1_655 ?
O5 Sr B 146.81(18) . 1_655 ?
O10 Sr B 25.98(17) 1_655 1_655 ?
O3 Sr B 100.80(15) . 1_655 ?
O9 Sr B 153.0(2) . 1_655 ?
O6 Sr B 27.21(14) 1_655 1_655 ?
O1 Sr B 100.4(2) . 1_655 ?
Sr O1 H7 130(10) . . ?
C1 O3 Sr 117.7(5) . . ?
C2 O5 B 109.4(5) . . ?
C2 O5 Sr 116.3(3) . . ?
B O5 Sr 99.4(4) . . ?
C3 O6 B 108.9(5) . . ?
C3 O6 Sr 117.7(3) . 1_455 ?
B O6 Sr 97.2(4) . 1_455 ?
C4 O7 Sr 150.9(4) . 1_465 ?
C4 O8 Sr 123.6(4) . 1_455 ?
B O9 Sr 99.1(4) . . ?
B O9 H9 113(7) . . ?
Sr O9 H9 115(7) . . ?
B O10 Sr 101.9(4) . 1_455 ?
B O10 H3 76(8) . . ?
Sr O10 H3 70(7) 1_455 . ?
O3 C1 O4 124.2(7) . . ?
O3 C1 C2 121.0(6) . . ?
O4 C1 C2 114.8(6) . . ?
O5 C2 C1 114.4(5) . . ?
O5 C2 C3 103.0(5) . . ?
C1 C2 C3 112.1(5) . . ?
O5 C2 H2 109.0 . . ?
C1 C2 H2 109.0 . . ?
C3 C2 H2 109.0 . . ?
O6 C3 C4 114.3(5) . . ?
O6 C3 C2 104.1(5) . . ?
C4 C3 C2 110.8(5) . . ?
O6 C3 H1 109.1 . . ?
C4 C3 H1 109.1 . . ?
C2 C3 H1 109.1 . . ?
O7 C4 O8 123.9(6) . . ?
O7 C4 C3 116.6(6) . . ?
O8 C4 C3 119.4(6) . . ?
O9 B O10 113.5(5) . . ?
O9 B O6 115.1(7) . . ?
O10 B O6 106.4(6) . . ?
O9 B O5 105.9(6) . . ?
O10 B O5 112.5(7) . . ?
O6 B O5 103.1(5) . . ?
O9 B Sr 123.4(5) . 1_455 ?
O10 B Sr 52.1(3) . 1_455 ?
O6 B Sr 55.6(3) . 1_455 ?
O5 B Sr 130.7(5) . 1_455 ?
O9 B H3 91(4) . . ?
O10 B H3 32(4) . . ?
O6 B H3 98(4) . . ?
O5 B H3 144(4) . . ?
Sr B H3 46(4) 1_455 . ?

loop_
_geom_bond_atom_site_label_1
_geom_bond_atom_site_label_2
_geom_bond_distance
_geom_bond_site_symmetry_2
_geom_bond_publ_flag
Sr O7 2.580(5) 1_645 ?
Sr O2 2.599(5) . ?
Sr O8 2.615(5) 1_655 ?
Sr O5 2.625(4) . ?
Sr O10 2.630(4) 1_655 ?
Sr O3 2.644(5) . ?
Sr O9 2.667(5) . ?
Sr O6 2.712(4) 1_655 ?
Sr O1 2.775(8) . ?
Sr B 3.262(9) 1_655 ?
O1 H7 0.56(9) . ?
O3 C1 1.230(8) . ?
O4 C1 1.288(8) . ?
O5 C2 1.407(8) . ?
O5 B 1.499(10) . ?
O6 C3 1.418(7) . ?
O6 B 1.503(8) . ?
O6 Sr 2.712(4) 1_455 ?
O7 C4 1.258(8) . ?
O7 Sr 2.580(5) 1_465 ?
O8 C4 1.271(8) . ?
O8 Sr 2.615(5) 1_455 ?
O9 B 1.448(11) . ?
O9 H9 0.96(14) . ?
O10 B 1.460(9) . ?
O10 Sr 2.630(4) 1_455 ?
O10 H3 0.82(11) . ?
N1 H5 0.83(12) . ?
O12 H10 0.91(10) . ?
C1 C2 1.520(10) . ?
C2 C3 1.546(8) . ?
C2 H2 0.9800 . ?
C3 C4 1.526(9) . ?
C3 H1 0.9800 . ?
B Sr 3.262(9) 1_455 ?
B H3 1.50(11) . ?

loop_
_geom_torsion_atom_site_label_1
_geom_torsion_atom_site_label_2
_geom_torsion_atom_site_label_3
_geom_torsion_atom_site_label_4
_geom_torsion
_geom_torsion_site_symmetry_1
_geom_torsion_site_symmetry_2
_geom_torsion_site_symmetry_3
_geom_torsion_site_symmetry_4
_geom_torsion_publ_flag
O7 Sr O3 C1 116.0(5) 1_645 . . . ?
O2 Sr O3 C1 164.8(5) . . . . ?
O8 Sr O3 C1 -59.5(5) 1_655 . . . ?
O5 Sr O3 C1 24.0(4) . . . . ?
O10 Sr O3 C1 -118.7(4) 1_655 . . . ?
O9 Sr O3 C1 81.3(5) . . . . ?
O6 Sr O3 C1 -124.1(5) 1_655 . . . ?
O1 Sr O3 C1 -14.2(5) . . . . ?
B Sr O3 C1 -125.3(5) 1_655 . . . ?
O7 Sr O5 C2 -160.2(4) 1_645 . . . ?
O2 Sr O5 C2 -69.7(5) . . . . ?
O8 Sr O5 C2 57.6(4) 1_655 . . . ?
O10 Sr O5 C2 93.8(5) 1_655 . . . ?
O3 Sr O5 C2 -21.3(4) . . . . ?
O9 Sr O5 C2 -106.9(5) . . . . ?
O6 Sr O5 C2 17.8(5) 1_655 . . . ?
O1 Sr O5 C2 126.6(5) . . . . ?
B Sr O5 C2 45.0(6) 1_655 . . . ?
O7 Sr O5 B -42.9(4) 1_645 . . . ?
O2 Sr O5 B 47.5(4) . . . . ?
O8 Sr O5 B 174.8(4) 1_655 . . . ?
O10 Sr O5 B -149.0(4) 1_655 . . . ?
O3 Sr O5 B 95.9(4) . . . . ?
O9 Sr O5 B 10.3(4) . . . . ?
O6 Sr O5 B 135.0(4) 1_655 . . . ?
O1 Sr O5 B -116.2(4) . . . . ?
B Sr O5 B 162.2(6) 1_655 . . . ?
O7 Sr O9 B 120.1(4) 1_645 . . . ?
O2 Sr O9 B -160.3(4) . . . . ?
O8 Sr O9 B -30.0(5) 1_655 . . . ?
O5 Sr O9 B -10.7(3) . . . . ?
O10 Sr O9 B 141.6(4) 1_655 . . . ?
O3 Sr O9 B -80.7(4) . . . . ?
O6 Sr O9 B -117.3(4) 1_655 . . . ?
O1 Sr O9 B 41.9(4) . . . . ?
B Sr O9 B -156.1(5) 1_655 . . . ?
Sr O3 C1 O4 154.5(5) . . . . ?
Sr O3 C1 C2 -24.4(7) . . . . ?
B O5 C2 C1 -92.1(6) . . . . ?
Sr O5 C2 C1 19.5(7) . . . . ?
B O5 C2 C3 29.8(7) . . . . ?
Sr O5 C2 C3 141.4(4) . . . . ?
O3 C1 C2 O5 3.2(9) . . . . ?
O4 C1 C2 O5 -175.8(5) . . . . ?
O3 C1 C2 C3 -113.6(6) . . . . ?
O4 C1 C2 C3 67.4(7) . . . . ?
B O6 C3 C4 -95.5(6) . . . . ?
Sr O6 C3 C4 13.7(6) 1_455 . . . ?
B O6 C3 C2 25.6(7) . . . . ?
Sr O6 C3 C2 134.8(4) 1_455 . . . ?
O5 C2 C3 O6 -34.1(6) . . . . ?
C1 C2 C3 O6 89.3(6) . . . . ?
O5 C2 C3 C4 89.2(6) . . . . ?
C1 C2 C3 C4 -147.3(6) . . . . ?
Sr O7 C4 O8 -120.7(8) 1_465 . . . ?
Sr O7 C4 C3 62.3(10) 1_465 . . . ?
Sr O8 C4 O7 168.9(4) 1_455 . . . ?
Sr O8 C4 C3 -14.1(8) 1_455 . . . ?
O6 C3 C4 O7 176.5(5) . . . . ?
C2 C3 C4 O7 59.2(8) . . . . ?
O6 C3 C4 O8 -0.7(8) . . . . ?
C2 C3 C4 O8 -118.0(6) . . . . ?
Sr O9 B O10 -108.3(6) . . . . ?
Sr O9 B O6 128.8(5) . . . . ?
Sr O9 B O5 15.6(5) . . . . ?
Sr O9 B Sr -167.3(3) . . . 1_455 ?
Sr O10 B O9 -115.0(6) 1_455 . . . ?
Sr O10 B O6 12.6(6) 1_455 . . . ?
Sr O10 B O5 124.8(5) 1_455 . . . ?
C3 O6 B O9 -122.9(6) . . . . ?
Sr O6 B O9 114.6(5) 1_455 . . . ?
C3 O6 B O10 110.5(6) . . . . ?
Sr O6 B O10 -12.0(6) 1_455 . . . ?
C3 O6 B O5 -8.1(7) . . . . ?
Sr O6 B O5 -130.6(5) 1_455 . . . ?
C3 O6 B Sr 122.5(5) . . . 1_455 ?
C2 O5 B O9 106.5(6) . . . . ?
Sr O5 B O9 -15.8(5) . . . . ?
C2 O5 B O10 -129.0(5) . . . . ?
Sr O5 B O10 108.7(5) . . . . ?
C2 O5 B O6 -14.8(7) . . . . ?
Sr O5 B O6 -137.1(5) . . . . ?
C2 O5 B Sr -70.4(7) . . . 1_455 ?
Sr O5 B Sr 167.3(3) . . . 1_455 ?
